data_7056814
loop_
_publ_author_name
'Chen, Sihuai'
'Mereacre, Valeriu'
'Zhao, Zhiying'
'Zhang, Wanwan'
'He, Zhangzhen'

_publ_section_title
;
 Synthesis, structures and magnetic properties of linear {CoII2LnIII2}
 coordination clusters
;
_journal_issue 2
_journal_name_full 'New Journal of Chemistry'
_journal_page_first 1284
_journal_paper_doi 10.1039/C7NJ04022A
_journal_volume 42
_journal_year 2018
_chemical_formula_moiety 'C66 H64 Co2 Gd2 N2 O20'
_chemical_formula_sum 'C66 H64 Co2 Gd2 N2 O20'
_chemical_formula_weight 1637.55
_space_group_crystal_system monoclinic
_space_group_IT_number 14
_space_group_name_Hall '-P 2ybc'
_space_group_name_H-M_alt 'P 1 21/c 1'
_symmetry_space_group_name_Hall '-P 2ybc'
_symmetry_space_group_name_H-M 'P 1 21/c 1'
_atom_sites_solution_hydrogens mixed
_atom_sites_solution_primary dual
_audit_creation_date 2017-05-22
_audit_creation_method
;
Olex2 1.2
(compiled 2017.03.28 svn.r3405 for OlexSys, GUI svn.r5337)
;
_audit_update_record
;
2017-12-13 deposited with the CCDC.
2017-12-13 downloaded from the CCDC.
;
_cell_angle_alpha 90
_cell_angle_beta 113.724(7)
_cell_angle_gamma 90
_cell_formula_units_Z 2
_cell_length_a 12.454(5)
_cell_length_b 23.648(9)
_cell_length_c 12.216(5)
_cell_measurement_reflns_used 9324
_cell_measurement_temperature 293(2)
_cell_measurement_theta_max 27.5243
_cell_measurement_theta_min 2.0149
_cell_volume 3294(2)
_computing_cell_refinement 'CrystalClear (Rigaku Inc., 2008)'
_computing_data_collection 'CrystalClear (Rigaku Inc., 2008)'
_computing_data_reduction 'CrystalClear (Rigaku Inc., 2008)'
_computing_molecular_graphics 'Olex2 (Dolomanov et al., 2009)'
_computing_publication_material 'Olex2 (Dolomanov et al., 2009)'
_computing_structure_refinement 'ShelXL (Sheldrick, 2015)'
_computing_structure_solution 'ShelXT (Sheldrick, 2015)'
_diffrn_ambient_temperature 293(2)
_diffrn_detector_area_resol_mean 28.5714
_diffrn_measured_fraction_theta_full 0.985
_diffrn_measured_fraction_theta_max 0.985
_diffrn_measurement_device_type
;
Saturn724+ (2x2 bin mode)
;
_diffrn_measurement_method CCD_Profile_fitting
_diffrn_radiation_type MoK\a
_diffrn_radiation_wavelength 0.71073
_diffrn_reflns_av_R_equivalents 0.1013
_diffrn_reflns_av_unetI/netI 0.0879
_diffrn_reflns_Laue_measured_fraction_full 0.985
_diffrn_reflns_Laue_measured_fraction_max 0.985
_diffrn_reflns_limit_h_max 14
_diffrn_reflns_limit_h_min -14
_diffrn_reflns_limit_k_max 28
_diffrn_reflns_limit_k_min -28
_diffrn_reflns_limit_l_max 14
_diffrn_reflns_limit_l_min -14
_diffrn_reflns_number 21016
_diffrn_reflns_point_group_measured_fraction_full 0.985
_diffrn_reflns_point_group_measured_fraction_max 0.985
_diffrn_reflns_theta_full 25.025
_diffrn_reflns_theta_max 25.025
_diffrn_reflns_theta_min 2.152
_exptl_absorpt_coefficient_mu 2.557
_exptl_absorpt_correction_T_max 1.0000
_exptl_absorpt_correction_T_min 0.5208
_exptl_absorpt_correction_type multi-scan
_exptl_absorpt_process_details
;
    Higashi, T. (1995). Program for Absorption Correction.
    Rigaku Corporation, Tokyo, Japan.
;
_exptl_crystal_colour Pink
_exptl_crystal_density_diffrn 1.651
_exptl_crystal_description Prism
_exptl_crystal_F_000 1632
_exptl_crystal_size_max 0.1500
_exptl_crystal_size_mid 0.1000
_exptl_crystal_size_min 0.0800
_refine_diff_density_max 1.733
_refine_diff_density_min -0.636
_refine_diff_density_rms 0.128
_refine_ls_extinction_method none
_refine_ls_goodness_of_fit_ref 1.050
_refine_ls_hydrogen_treatment constr
_refine_ls_matrix_type full
_refine_ls_number_parameters 416
_refine_ls_number_reflns 5735
_refine_ls_number_restraints 1
_refine_ls_restrained_S_all 1.050
_refine_ls_R_factor_all 0.0537
_refine_ls_R_factor_gt 0.0426
_refine_ls_shift/su_max 0.000
_refine_ls_shift/su_mean 0.000
_refine_ls_structure_factor_coef Fsqd
_refine_ls_weighting_details 'w=1/[\s^2^(Fo^2^)+(0.0396P)^2^] where P=(Fo^2^+2Fc^2^)/3'
_refine_ls_weighting_scheme calc
_refine_ls_wR_factor_gt 0.0874
_refine_ls_wR_factor_ref 0.0928
_reflns_Friedel_coverage 0.000
_reflns_number_gt 4928
_reflns_number_total 5735
_reflns_threshold_expression 'I > 2\s(I)'
_cod_data_source_file c7nj04022a2.cif
_cod_data_source_block Co2Gd2
_cod_depositor_comments
;
The following automatic conversions were performed:

'_exptl_absorpt_correction_type' value 'Multi-scan' changed to
'multi-scan' according to
/home/data/users/saulius/crontab/automatic-downloads/rss-feeds/RSC/lib/dictionaries/cif_core.dic
dictionary named 'cif_core.dic' version 2.4.2 from 2011-04-26.

Automatic conversion script
Id: cif_fix_values 4973 2017-02-22 13:04:09Z antanas 

 Adding full bibliography for 7056812--7056814.cif.
;
_cod_database_code 7056814
_shelx_shelxl_version_number 2014/7
_shelx_space_group_comment
;
The symmetry employed for this shelxl refinement is uniquely defined
by the following loop, which should always be used as a source of
symmetry information in preference to the above space-group names.
They are only intended as comments.
;
_olex2_refinement_description
;
1. Others
 Fixed Uiso: H10(0.054) H3A(0.046) H3B(0.046) H22(0.057) H5A(0.051) H5B(0.051)
 H24(0.066) H29(0.057) H26(0.055) H33(0.059) H12(0.055) H15(0.051) H19(0.057)
 H8(0.054) H2A(0.073) H2B(0.073) H25(0.068) H1A(0.117) H1B(0.117) H1C(0.117)
 H23(0.073) H16(0.072) H4A(0.077) H4B(0.077) H18(0.072) H11(0.073) H10A(0.081)
 H9(0.073) H30(0.086) H32(0.082) H17(0.079) H31(0.099)
 Fixed X: H10(0.5699) H3A(0.6069) H3B(0.5832) H22(0.4357) H5A(0.6947)
 H5B(0.7905) H24(0.3004) H29(0.8268) H26(0.4205) H33(0.9724) H12(0.7151)
 H15(0.6331) H19(0.673) H8(0.9099) H2A(0.7788) H2B(0.7914) H25(0.3305)
 H1A(0.9183) H1B(0.9514) H1C(0.9323) H23(0.3511) H16(0.6942) H4A(0.8233)
 H4B(0.6912) H18(0.7346) H11(0.8653) H10A(1.0401) H9(1.0616) H30(0.957)
 H32(1.103) H17(0.7464) H31(1.0965)
 Fixed Y: H10(0.0285) H3A(-0.0908) H3B(-0.0889) H22(0.1998) H5A(-0.0195)
 H5B(0.0201) H24(0.3263) H29(0.1157) H26(0.1878) H33(0.1629) H12(-0.1099)
 H15(0.1131) H19(0.1925) H8(-0.0804) H2A(-0.1045) H2B(-0.0566) H25(0.2755)
 H1A(0.0009) H1B(-0.0489) H1C(0.0121) H23(0.2884) H16(0.1937) H4A(-0.0704) H4B(-
 0.0766) H18(0.2727) H11(-0.1628) H10A(-0.173) H9(-0.1329) H30(0.1725)
 H32(0.2179) H17(0.2732) H31(0.2225)
 Fixed Z: H10(1.1515) H3A(0.8182) H3B(0.9351) H22(0.6582) H5A(1.2834)
 H5B(1.2699) H24(0.7784) H29(0.7116) H26(0.9767) H33(1.0562) H12(0.4118)
 H15(0.2522) H19(0.5542) H8(0.7584) H2A(0.9971) H2B(0.9143) H25(0.948)
 H1A(1.0315) H1B(1.124) H1C(1.163) H23(0.6323) H16(0.188) H4A(1.2167)
 H4B(1.1285) H18(0.4909) H11(0.3997) H10A(0.5639) H9(0.7458) H30(0.6721)
 H32(1.0157) H17(0.309) H31(0.8255)
;
_olex2_submission_special_instructions 'No special instructions were received'

loop_
_space_group_symop_operation_xyz
'x, y, z'
'-x, y+1/2, -z+1/2'
'-x, -y, -z'
'x, -y-1/2, z-1/2'

loop_
_atom_site_label
_atom_site_type_symbol
_atom_site_fract_x
_atom_site_fract_y
_atom_site_fract_z
_atom_site_U_iso_or_equiv
_atom_site_adp_type
_atom_site_occupancy
_atom_site_site_symmetry_order
_atom_site_calc_flag
_atom_site_refinement_flags_posn
_atom_site_refinement_flags_adp
Gd1 Gd 0.55918(2) 0.02688(2) 0.67194(2) 0.02618(10) Uani 1 1 d . .
Co1 Co 0.65966(6) 0.04346(3) 0.98642(6) 0.02943(18) Uani 1 1 d . .
O9 O 0.5743(3) -0.01396(14) 0.8604(3) 0.0283(8) Uani 1 1 d . .
O4 O 0.6223(3) 0.08768(17) 0.5598(3) 0.0416(10) Uani 1 1 d . .
O10 O 0.6322(3) 0.02907(16) 1.1375(3) 0.0359(9) Uani 1 1 d . .
H10 H 0.5699 0.0285 1.1515 0.054 Uiso 1 1 d R .
O6 O 0.5408(3) 0.10818(16) 0.9387(3) 0.0386(9) Uani 1 1 d . .
O5 O 0.4819(3) 0.10048(16) 0.7425(3) 0.0423(10) Uani 1 1 d . .
O8 O 0.7984(3) 0.09833(18) 1.0150(3) 0.0458(10) Uani 1 1 d . .
O3 O 0.7175(4) -0.03278(18) 0.6926(3) 0.0480(11) Uani 1 1 d . .
O1 O 0.4505(3) -0.05657(17) 0.6297(3) 0.0420(10) Uani 1 1 d . .
O2 O 0.3876(3) 0.04365(17) 0.4991(4) 0.0432(10) Uani 1 1 d . .
O7 O 0.7236(3) 0.07028(18) 0.8274(3) 0.0470(10) Uani 1 1 d . .
N1 N 0.7832(4) -0.02698(19) 1.0639(4) 0.0326(10) Uani 1 1 d . .
C20 C 0.4912(5) 0.1271(2) 0.8355(5) 0.0311(12) Uani 1 1 d . .
C27 C 0.7981(5) 0.0990(2) 0.9117(5) 0.0359(13) Uani 1 1 d . .
C13 C 0.6030(5) 0.0921(2) 0.4502(5) 0.0328(12) Uani 1 1 d . .
C7 C 0.7975(4) -0.0890(2) 0.5839(5) 0.0337(13) Uani 1 1 d . .
C6 C 0.7026(5) -0.0530(2) 0.5926(5) 0.0332(12) Uani 1 1 d . .
C3 C 0.6217(5) -0.0695(2) 0.8908(5) 0.0383(12) Uani 1 1 d . U
H3A H 0.6069 -0.0908 0.8182 0.046 Uiso 1 1 calc R .
H3B H 0.5832 -0.0889 0.9351 0.046 Uiso 1 1 calc R .
C28 C 0.8848(4) 0.1340(2) 0.8869(5) 0.0343(13) Uani 1 1 d . .
C14 C 0.6465(5) 0.1450(2) 0.4112(4) 0.0335(13) Uani 1 1 d . .
C22 C 0.4150(5) 0.2149(3) 0.7172(5) 0.0476(16) Uani 1 1 d . .
H22 H 0.4357 0.1998 0.6582 0.057 Uiso 1 1 calc R .
C5 C 0.7230(5) -0.0035(3) 1.2267(5) 0.0424(15) Uani 1 1 d . .
H5A H 0.6947 -0.0195 1.2834 0.051 Uiso 1 1 calc R .
H5B H 0.7905 0.0201 1.2699 0.051 Uiso 1 1 calc R .
C24 C 0.3340(6) 0.2905(3) 0.7886(5) 0.0550(17) Uani 1 1 d . .
H24 H 0.3004 0.3263 0.7784 0.066 Uiso 1 1 calc R .
C21 C 0.4349(4) 0.1843(2) 0.8189(4) 0.0321(12) Uani 1 1 d . .
C29 C 0.8821(5) 0.1367(3) 0.7728(5) 0.0473(15) Uani 1 1 d . .
H29 H 0.8268 0.1157 0.7116 0.057 Uiso 1 1 calc R .
C26 C 0.4053(5) 0.2077(3) 0.9062(5) 0.0460(16) Uani 1 1 d . .
H26 H 0.4205 0.1878 0.9767 0.055 Uiso 1 1 calc R .
C33 C 0.9692(5) 0.1647(3) 0.9789(6) 0.0495(16) Uani 1 1 d . .
H33 H 0.9724 0.1629 1.0562 0.059 Uiso 1 1 calc R .
C12 C 0.7849(5) -0.1141(3) 0.4790(5) 0.0454(15) Uani 1 1 d . .
H12 H 0.7151 -0.1099 0.4118 0.055 Uiso 1 1 calc R .
C15 C 0.6533(5) 0.1452(3) 0.3002(5) 0.0429(15) Uani 1 1 d . .
H15 H 0.6331 0.1131 0.2522 0.051 Uiso 1 1 calc R .
C19 C 0.6773(5) 0.1927(3) 0.4799(5) 0.0471(16) Uani 1 1 d . .
H19 H 0.6730 0.1925 0.5542 0.057 Uiso 1 1 calc R .
C8 C 0.9017(5) -0.0965(3) 0.6860(5) 0.0449(15) Uani 1 1 d . .
H8 H 0.9099 -0.0804 0.7584 0.054 Uiso 1 1 calc R .
C2 C 0.7516(6) -0.0672(3) 0.9651(6) 0.0604(18) Uani 1 1 d . U
H2A H 0.7788 -0.1045 0.9971 0.073 Uiso 1 1 calc R .
H2B H 0.7914 -0.0566 0.9143 0.073 Uiso 1 1 calc R .
C25 C 0.3528(6) 0.2605(3) 0.8899(6) 0.0566(18) Uani 1 1 d . .
H25 H 0.3305 0.2755 0.9480 0.068 Uiso 1 1 calc R .
C1 C 0.9068(6) -0.0147(3) 1.0986(8) 0.078(2) Uani 1 1 d . .
H1A H 0.9183 0.0009 1.0315 0.117 Uiso 1 1 calc GR .
H1B H 0.9514 -0.0489 1.1240 0.117 Uiso 1 1 calc GR .
H1C H 0.9323 0.0121 1.1630 0.117 Uiso 1 1 calc GR .
C23 C 0.3644(6) 0.2680(3) 0.7017(6) 0.0611(19) Uani 1 1 d . .
H23 H 0.3511 0.2884 0.6323 0.073 Uiso 1 1 calc R .
C16 C 0.6900(6) 0.1931(3) 0.2623(6) 0.0603(19) Uani 1 1 d . .
H16 H 0.6942 0.1937 0.1880 0.072 Uiso 1 1 calc R .
C4 C 0.7557(6) -0.0501(3) 1.1611(6) 0.064(2) Uani 1 1 d . .
H4A H 0.8233 -0.0704 1.2167 0.077 Uiso 1 1 calc R .
H4B H 0.6912 -0.0766 1.1285 0.077 Uiso 1 1 calc R .
C18 C 0.7143(6) 0.2407(3) 0.4426(6) 0.0604(19) Uani 1 1 d . .
H18 H 0.7346 0.2727 0.4909 0.072 Uiso 1 1 calc R .
C11 C 0.8751(6) -0.1458(3) 0.4717(6) 0.0608(19) Uani 1 1 d . .
H11 H 0.8653 -0.1628 0.3997 0.073 Uiso 1 1 calc R .
C10 C 0.9790(6) -0.1524(3) 0.5699(7) 0.068(2) Uani 1 1 d . .
H10A H 1.0401 -0.1730 0.5639 0.081 Uiso 1 1 calc R .
C9 C 0.9922(6) -0.1280(3) 0.6785(6) 0.0607(19) Uani 1 1 d . .
H9 H 1.0616 -0.1329 0.7458 0.073 Uiso 1 1 calc R .
C30 C 0.9600(6) 0.1701(4) 0.7493(7) 0.072(2) Uani 1 1 d . .
H30 H 0.9570 0.1725 0.6721 0.086 Uiso 1 1 calc R .
C32 C 1.0467(6) 0.1973(3) 0.9546(7) 0.068(2) Uani 1 1 d . .
H32 H 1.1030 0.2179 1.0157 0.082 Uiso 1 1 calc R .
C17 C 0.7210(6) 0.2409(3) 0.3349(6) 0.066(2) Uani 1 1 d . .
H17 H 0.7464 0.2732 0.3090 0.079 Uiso 1 1 calc R .
C31 C 1.0427(6) 0.2001(4) 0.8408(9) 0.083(3) Uani 1 1 d . .
H31 H 1.0965 0.2225 0.8255 0.099 Uiso 1 1 calc R .

loop_
_atom_site_aniso_label
_atom_site_aniso_U_11
_atom_site_aniso_U_22
_atom_site_aniso_U_33
_atom_site_aniso_U_23
_atom_site_aniso_U_13
_atom_site_aniso_U_12
Gd1 0.03417(18) 0.02435(16) 0.02174(14) -0.00235(10) 0.01305(12) -0.00280(11)
Co1 0.0349(4) 0.0289(4) 0.0247(4) 0.0006(3) 0.0123(3) 0.0018(3)
O9 0.037(2) 0.024(2) 0.0226(17) 0.0007(14) 0.0108(16) 0.0025(16)
O4 0.055(3) 0.044(3) 0.027(2) -0.0021(17) 0.0173(19) -0.019(2)
O10 0.037(2) 0.045(2) 0.031(2) 0.0028(17) 0.0193(18) 0.0074(18)
O6 0.053(2) 0.034(2) 0.031(2) 0.0026(17) 0.0199(19) 0.0126(19)
O5 0.058(3) 0.034(2) 0.032(2) -0.0041(18) 0.0156(19) 0.013(2)
O8 0.054(3) 0.045(3) 0.039(2) -0.0053(19) 0.019(2) -0.011(2)
O3 0.051(3) 0.059(3) 0.039(2) -0.009(2) 0.023(2) 0.009(2)
O1 0.057(3) 0.034(2) 0.032(2) -0.0043(18) 0.0151(19) -0.020(2)
O2 0.034(2) 0.047(3) 0.044(2) 0.0027(19) 0.011(2) 0.0053(19)
O7 0.049(3) 0.046(3) 0.037(2) -0.008(2) 0.009(2) -0.018(2)
N1 0.029(3) 0.038(3) 0.027(2) 0.006(2) 0.008(2) 0.009(2)
C20 0.039(3) 0.026(3) 0.032(3) -0.001(2) 0.017(3) 0.000(2)
C27 0.034(3) 0.027(3) 0.042(3) 0.003(3) 0.010(3) 0.004(3)
C13 0.038(3) 0.026(3) 0.036(3) 0.004(2) 0.015(3) -0.005(3)
C7 0.032(3) 0.032(3) 0.040(3) 0.006(3) 0.018(3) 0.007(3)
C6 0.031(3) 0.030(3) 0.040(3) 0.000(3) 0.017(3) -0.002(3)
C3 0.058(3) 0.023(3) 0.038(3) 0.005(2) 0.024(2) 0.003(3)
C28 0.027(3) 0.027(3) 0.048(3) 0.001(3) 0.014(3) 0.005(2)
C14 0.039(3) 0.032(3) 0.027(3) 0.004(2) 0.010(3) -0.007(3)
C22 0.074(5) 0.039(4) 0.037(3) 0.008(3) 0.030(3) 0.016(3)
C5 0.041(4) 0.055(4) 0.028(3) 0.005(3) 0.011(3) 0.011(3)
C24 0.077(5) 0.030(4) 0.053(4) 0.002(3) 0.021(4) 0.016(3)
C21 0.036(3) 0.028(3) 0.035(3) -0.001(2) 0.016(3) 0.002(2)
C29 0.048(4) 0.049(4) 0.049(4) 0.003(3) 0.024(3) 0.003(3)
C26 0.069(4) 0.040(4) 0.035(3) 0.003(3) 0.026(3) 0.013(3)
C33 0.034(4) 0.046(4) 0.059(4) -0.006(3) 0.009(3) -0.008(3)
C12 0.043(4) 0.051(4) 0.038(3) -0.004(3) 0.012(3) 0.010(3)
C15 0.052(4) 0.043(4) 0.037(3) -0.003(3) 0.021(3) -0.011(3)
C19 0.063(4) 0.037(4) 0.042(3) -0.008(3) 0.021(3) -0.018(3)
C8 0.048(4) 0.047(4) 0.042(3) -0.001(3) 0.020(3) 0.008(3)
C2 0.063(3) 0.053(5) 0.054(4) 0.001(3) 0.012(3) 0.013(4)
C25 0.081(5) 0.045(4) 0.056(4) -0.004(3) 0.040(4) 0.017(4)
C1 0.045(4) 0.061(5) 0.128(7) 0.015(5) 0.034(5) 0.016(4)
C23 0.102(6) 0.041(4) 0.052(4) 0.017(3) 0.043(4) 0.019(4)
C16 0.073(5) 0.062(5) 0.056(4) 0.009(4) 0.036(4) -0.020(4)
C4 0.067(5) 0.074(5) 0.054(4) 0.031(4) 0.026(4) 0.031(4)
C18 0.090(5) 0.034(4) 0.060(4) -0.012(3) 0.033(4) -0.024(4)
C11 0.065(5) 0.066(5) 0.052(4) -0.009(4) 0.023(4) 0.020(4)
C10 0.053(5) 0.070(5) 0.085(5) 0.001(4) 0.033(4) 0.030(4)
C9 0.045(4) 0.072(5) 0.052(4) 0.006(4) 0.006(3) 0.019(4)
C30 0.059(5) 0.092(6) 0.080(5) 0.020(5) 0.045(5) 0.007(5)
C32 0.047(4) 0.048(5) 0.090(6) 0.004(4) 0.008(4) -0.006(4)
C17 0.073(5) 0.050(5) 0.071(5) 0.012(4) 0.026(4) -0.028(4)
C31 0.045(5) 0.075(6) 0.132(8) 0.024(6) 0.039(5) -0.011(4)

loop_
_atom_type_symbol
_atom_type_description
_atom_type_scat_dispersion_real
_atom_type_scat_dispersion_imag
_atom_type_scat_source
C C 0.0033 0.0016 'International Tables Vol C Tables 4.2.6.8 and 6.1.1.4'
H H 0.0000 0.0000 'International Tables Vol C Tables 4.2.6.8 and 6.1.1.4'
Co Co 0.3494 0.9721 'International Tables Vol C Tables 4.2.6.8 and 6.1.1.4'
Gd Gd -0.1653 3.9035 'International Tables Vol C Tables 4.2.6.8 and 6.1.1.4'
N N 0.0061 0.0033 'International Tables Vol C Tables 4.2.6.8 and 6.1.1.4'
O O 0.0106 0.0060 'International Tables Vol C Tables 4.2.6.8 and 6.1.1.4'

loop_
_geom_angle_atom_site_label_1
_geom_angle_atom_site_label_2
_geom_angle_atom_site_label_3
_geom_angle
_geom_angle_site_symmetry_1
_geom_angle_site_symmetry_3
O9 Gd1 Gd1 135.49(8) . 3_656
O9 Gd1 O2 119.47(11) . 3_656
O9 Gd1 C6 103.00(13) . .
O4 Gd1 Gd1 69.66(9) . 3_656
O4 Gd1 O9 152.30(12) . .
O4 Gd1 O3 88.08(14) . .
O4 Gd1 O1 134.07(12) . .
O4 Gd1 O2 76.59(13) . .
O4 Gd1 O2 72.97(13) . 3_656
O4 Gd1 O7 79.54(13) . .
O4 Gd1 C6 79.28(14) . .
O5 Gd1 Gd1 126.06(9) . 3_656
O5 Gd1 O9 80.30(12) . .
O5 Gd1 O4 92.54(14) . .
O5 Gd1 O3 149.98(14) . .
O5 Gd1 O1 115.30(14) . .
O5 Gd1 O2 81.04(13) . .
O5 Gd1 O2 159.04(12) . 3_656
O5 Gd1 O7 74.53(14) . .
O5 Gd1 C6 168.21(14) . .
O3 Gd1 Gd1 82.12(9) . 3_656
O3 Gd1 O9 85.30(12) . .
O3 Gd1 O2 127.99(13) . .
O3 Gd1 O2 47.14(12) . 3_656
O3 Gd1 O7 76.09(15) . .
O3 Gd1 C6 23.07(14) . .
O1 Gd1 Gd1 64.44(8) . 3_656
O1 Gd1 O9 71.97(12) . .
O1 Gd1 O3 84.43(15) . .
O1 Gd1 O2 68.92(12) . 3_656
O1 Gd1 O2 72.99(14) . .
O1 Gd1 O7 140.76(14) . .
O1 Gd1 C6 76.38(14) . .
O2 Gd1 Gd1 35.00(8) 3_656 3_656
O2 Gd1 Gd1 45.89(9) . 3_656
O2 Gd1 O9 127.72(12) . .
O2 Gd1 O2 80.89(13) . 3_656
O2 Gd1 O7 144.80(14) . .
O2 Gd1 C6 24.09(12) 3_656 .
O2 Gd1 C6 104.98(15) . .
O7 Gd1 Gd1 142.64(9) . 3_656
O7 Gd1 O9 72.75(12) . .
O7 Gd1 O2 116.13(13) . 3_656
O7 Gd1 C6 95.48(15) . .
C6 Gd1 Gd1 59.08(11) . 3_656
O9 Co1 O10 110.58(15) . .
O9 Co1 O6 100.85(15) . .
O9 Co1 O8 134.47(14) . .
O9 Co1 N1 83.16(16) . .
O10 Co1 O6 90.99(14) . .
O10 Co1 O8 112.60(15) . .
O10 Co1 N1 80.05(15) . .
O6 Co1 O8 92.20(17) . .
O6 Co1 N1 171.01(14) . .
O8 Co1 N1 90.59(17) . .
Co1 O9 Gd1 105.82(14) . .
C3 O9 Gd1 118.5(3) . .
C3 O9 Co1 112.8(3) . .
C13 O4 Gd1 135.1(3) . .
Co1 O10 H10 132.7 . .
C5 O10 Co1 114.1(3) . .
C5 O10 H10 109.7 . .
C20 O6 Co1 124.5(3) . .
C20 O5 Gd1 143.9(4) . .
C27 O8 Co1 100.0(3) . .
C6 O3 Gd1 109.6(4) . .
C13 O1 Gd1 144.9(3) 3_656 .
Gd1 O2 Gd1 99.11(13) . 3_656
C6 O2 Gd1 179.3(4) 3_656 .
C6 O2 Gd1 80.9(3) 3_656 3_656
C27 O7 Gd1 170.3(4) . .
C2 N1 Co1 103.1(3) . .
C2 N1 C4 110.7(5) . .
C1 N1 Co1 116.6(4) . .
C1 N1 C2 105.8(5) . .
C1 N1 C4 113.8(5) . .
C4 N1 Co1 106.2(3) . .
O6 C20 O5 124.1(5) . .
O6 C20 C21 118.5(4) . .
O5 C20 C21 117.4(5) . .
O8 C27 O7 120.7(5) . .
O8 C27 C28 120.1(5) . .
O7 C27 C28 119.1(5) . .
O4 C13 C14 117.5(5) . .
O1 C13 O4 125.5(5) 3_656 .
O1 C13 C14 117.0(4) 3_656 .
C12 C7 C6 121.3(5) . .
C12 C7 C8 119.7(5) . .
C8 C7 C6 119.0(5) . .
O3 C6 Gd1 47.4(3) . .
O3 C6 C7 118.4(5) . .
O2 C6 Gd1 75.0(3) 3_656 .
O2 C6 O3 122.3(5) 3_656 .
O2 C6 C7 119.3(5) 3_656 .
C7 C6 Gd1 165.3(4) . .
O9 C3 H3A 109.5 . .
O9 C3 H3B 109.5 . .
O9 C3 C2 110.7(5) . .
H3A C3 H3B 108.1 . .
C2 C3 H3A 109.5 . .
C2 C3 H3B 109.5 . .
C29 C28 C27 120.5(5) . .
C29 C28 C33 119.5(5) . .
C33 C28 C27 120.0(5) . .
C15 C14 C13 118.6(5) . .
C19 C14 C13 122.4(5) . .
C19 C14 C15 119.0(5) . .
C21 C22 H22 119.7 . .
C21 C22 C23 120.7(5) . .
C23 C22 H22 119.7 . .
O10 C5 H5A 110.4 . .
O10 C5 H5B 110.4 . .
O10 C5 C4 106.6(4) . .
H5A C5 H5B 108.6 . .
C4 C5 H5A 110.4 . .
C4 C5 H5B 110.4 . .
C25 C24 H24 120.0 . .
C25 C24 C23 120.1(6) . .
C23 C24 H24 120.0 . .
C22 C21 C20 120.2(5) . .
C22 C21 C26 118.9(5) . .
C26 C21 C20 120.9(5) . .
C28 C29 H29 119.8 . .
C30 C29 C28 120.5(6) . .
C30 C29 H29 119.8 . .
C21 C26 H26 119.8 . .
C21 C26 C25 120.5(5) . .
C25 C26 H26 119.8 . .
C28 C33 H33 120.3 . .
C32 C33 C28 119.4(6) . .
C32 C33 H33 120.3 . .
C7 C12 H12 119.7 . .
C7 C12 C11 120.5(6) . .
C11 C12 H12 119.7 . .
C14 C15 H15 120.3 . .
C16 C15 C14 119.4(6) . .
C16 C15 H15 120.3 . .
C14 C19 H19 119.1 . .
C14 C19 C18 121.9(5) . .
C18 C19 H19 119.1 . .
C7 C8 H8 120.1 . .
C9 C8 C7 119.8(6) . .
C9 C8 H8 120.1 . .
N1 C2 C3 112.9(5) . .
N1 C2 H2A 109.0 . .
N1 C2 H2B 109.0 . .
C3 C2 H2A 109.0 . .
C3 C2 H2B 109.0 . .
H2A C2 H2B 107.8 . .
C24 C25 C26 120.0(5) . .
C24 C25 H25 120.0 . .
C26 C25 H25 120.0 . .
N1 C1 H1A 109.5 . .
N1 C1 H1B 109.5 . .
N1 C1 H1C 109.5 . .
H1A C1 H1B 109.5 . .
H1A C1 H1C 109.5 . .
H1B C1 H1C 109.5 . .
C22 C23 H23 120.0 . .
C24 C23 C22 119.9(6) . .
C24 C23 H23 120.0 . .
C15 C16 H16 120.0 . .
C15 C16 C17 120.1(6) . .
C17 C16 H16 120.0 . .
N1 C4 C5 111.0(5) . .
N1 C4 H4A 109.4 . .
N1 C4 H4B 109.4 . .
C5 C4 H4A 109.4 . .
C5 C4 H4B 109.4 . .
H4A C4 H4B 108.0 . .
C19 C18 H18 120.4 . .
C17 C18 C19 119.2(6) . .
C17 C18 H18 120.4 . .
C12 C11 H11 119.7 . .
C10 C11 C12 120.6(6) . .
C10 C11 H11 119.7 . .
C11 C10 H10A 120.2 . .
C11 C10 C9 119.5(6) . .
C9 C10 H10A 120.2 . .
C8 C9 C10 119.9(6) . .
C8 C9 H9 120.1 . .
C10 C9 H9 120.1 . .
C29 C30 H30 120.4 . .
C29 C30 C31 119.3(7) . .
C31 C30 H30 120.4 . .
C33 C32 H32 119.7 . .
C33 C32 C31 120.6(7) . .
C31 C32 H32 119.7 . .
C16 C17 H17 119.8 . .
C18 C17 C16 120.4(6) . .
C18 C17 H17 119.8 . .
C30 C31 C32 120.6(7) . .
C30 C31 H31 119.7 . .
C32 C31 H31 119.7 . .

loop_
_geom_bond_atom_site_label_1
_geom_bond_atom_site_label_2
_geom_bond_distance
_geom_bond_site_symmetry_2
Gd1 Gd1 4.0563(16) 3_656
Gd1 O9 2.433(3) .
Gd1 O4 2.330(3) .
Gd1 O5 2.317(4) .
Gd1 O3 2.354(4) .
Gd1 O1 2.331(4) .
Gd1 O2 2.356(4) .
Gd1 O2 2.950(4) 3_656
Gd1 O7 2.392(4) .
Gd1 C6 3.015(5) .
Co1 O9 2.007(3) .
Co1 O10 2.036(3) .
Co1 O6 2.044(4) .
Co1 O8 2.075(4) .
Co1 N1 2.206(4) .
O9 C3 1.427(6) .
O4 C13 1.265(6) .
O10 H10 0.8593 .
O10 C5 1.439(6) .
O6 C20 1.243(6) .
O5 C20 1.263(6) .
O8 C27 1.261(6) .
O3 C6 1.254(6) .
O1 C13 1.257(6) 3_656
O2 Gd1 2.950(4) 3_656
O2 C6 1.246(6) 3_656
O7 C27 1.271(6) .
N1 C2 1.460(8) .
N1 C1 1.452(8) .
N1 C4 1.466(7) .
C20 C21 1.499(7) .
C27 C28 1.484(7) .
C13 O1 1.257(6) 3_656
C13 C14 1.514(7) .
C7 C6 1.494(7) .
C7 C12 1.363(7) .
C7 C8 1.403(7) .
C6 O2 1.246(6) 3_656
C3 H3A 0.9700 .
C3 H3B 0.9700 .
C3 C2 1.505(8) .
C28 C29 1.381(7) .
C28 C33 1.396(8) .
C14 C15 1.392(7) .
C14 C19 1.365(7) .
C22 H22 0.9300 .
C22 C21 1.371(7) .
C22 C23 1.384(8) .
C5 H5A 0.9700 .
C5 H5B 0.9700 .
C5 C4 1.511(8) .
C24 H24 0.9300 .
C24 C25 1.362(8) .
C24 C23 1.371(8) .
C21 C26 1.376(7) .
C29 H29 0.9300 .
C29 C30 1.369(9) .
C26 H26 0.9300 .
C26 C25 1.387(8) .
C33 H33 0.9300 .
C33 C32 1.358(9) .
C12 H12 0.9300 .
C12 C11 1.383(8) .
C15 H15 0.9300 .
C15 C16 1.369(8) .
C19 H19 0.9300 .
C19 C18 1.370(8) .
C8 H8 0.9300 .
C8 C9 1.385(8) .
C2 H2A 0.9700 .
C2 H2B 0.9700 .
C25 H25 0.9300 .
C1 H1A 0.9600 .
C1 H1B 0.9600 .
C1 H1C 0.9600 .
C23 H23 0.9300 .
C16 H16 0.9300 .
C16 C17 1.392(9) .
C4 H4A 0.9700 .
C4 H4B 0.9700 .
C18 H18 0.9300 .
C18 C17 1.352(9) .
C11 H11 0.9300 .
C11 C10 1.374(9) .
C10 H10A 0.9300 .
C10 C9 1.395(9) .
C9 H9 0.9300 .
C30 H30 0.9300 .
C30 C31 1.373(11) .
C32 H32 0.9300 .
C32 C31 1.373(10) .
C17 H17 0.9300 .
C31 H31 0.9300 .

loop_
_geom_torsion_atom_site_label_1
_geom_torsion_atom_site_label_2
_geom_torsion_atom_site_label_3
_geom_torsion_atom_site_label_4
_geom_torsion
_geom_torsion_site_symmetry_1
_geom_torsion_site_symmetry_4
Gd1 O9 C3 C2 92.9(4) . .
Gd1 O4 C13 O1 -9.8(9) . 3_656
Gd1 O4 C13 C14 169.4(3) . .
Gd1 O5 C20 O6 -20.2(10) . .
Gd1 O5 C20 C21 162.1(4) . .
Gd1 O3 C6 O2 -3.5(7) . 3_656
Gd1 O3 C6 C7 175.7(4) . .
Co1 O9 C3 C2 -31.5(5) . .
Co1 O10 C5 C4 -41.4(6) . .
Co1 O6 C20 O5 20.1(8) . .
Co1 O6 C20 C21 -162.2(3) . .
Co1 O8 C27 O7 0.2(6) . .
Co1 O8 C27 C28 179.7(4) . .
Co1 N1 C2 C3 -37.2(6) . .
Co1 N1 C4 C5 -37.3(6) . .
O9 C3 C2 N1 47.9(6) . .
O4 C13 C14 C15 164.2(5) . .
O4 C13 C14 C19 -17.0(8) . .
O10 C5 C4 N1 52.3(7) . .
O6 C20 C21 C22 157.9(5) . .
O6 C20 C21 C26 -20.2(8) . .
O5 C20 C21 C22 -24.2(8) . .
O5 C20 C21 C26 157.6(5) . .
O8 C27 C28 C29 -177.4(5) . .
O8 C27 C28 C33 2.1(8) . .
O1 C13 C14 C15 -16.5(8) 3_656 .
O1 C13 C14 C19 162.3(6) 3_656 .
O7 C27 C28 C29 2.1(8) . .
O7 C27 C28 C33 -178.4(5) . .
C20 C21 C26 C25 -179.8(6) . .
C27 C28 C29 C30 178.3(6) . .
C27 C28 C33 C32 -178.9(6) . .
C13 C14 C15 C16 178.6(6) . .
C13 C14 C19 C18 -178.7(6) . .
C7 C12 C11 C10 -0.2(11) . .
C7 C8 C9 C10 -0.4(10) . .
C6 C7 C12 C11 178.0(6) . .
C6 C7 C8 C9 -177.7(6) . .
C28 C29 C30 C31 1.3(11) . .
C28 C33 C32 C31 -0.1(10) . .
C14 C15 C16 C17 0.5(10) . .
C14 C19 C18 C17 -0.2(11) . .
C22 C21 C26 C25 2.0(9) . .
C21 C22 C23 C24 0.1(11) . .
C21 C26 C25 C24 -2.3(10) . .
C29 C28 C33 C32 0.6(9) . .
C29 C30 C31 C32 -0.8(12) . .
C33 C28 C29 C30 -1.2(9) . .
C33 C32 C31 C30 0.2(12) . .
C12 C7 C6 Gd1 -170.1(12) . .
C12 C7 C6 O3 177.3(5) . .
C12 C7 C6 O2 -3.4(8) . 3_656
C12 C7 C8 C9 1.9(9) . .
C12 C11 C10 C9 1.6(11) . .
C15 C14 C19 C18 0.2(9) . .
C15 C16 C17 C18 -0.5(11) . .
C19 C14 C15 C16 -0.3(9) . .
C19 C18 C17 C16 0.4(11) . .
C8 C7 C6 Gd1 9.5(17) . .
C8 C7 C6 O3 -3.1(8) . .
C8 C7 C6 O2 176.2(5) . 3_656
C8 C7 C12 C11 -1.6(9) . .
C2 N1 C4 C5 -148.6(5) . .
C25 C24 C23 C22 -0.4(11) . .
C1 N1 C2 C3 -160.2(5) . .
C1 N1 C4 C5 92.4(6) . .
C23 C22 C21 C20 -179.2(6) . .
C23 C22 C21 C26 -0.9(9) . .
C23 C24 C25 C26 1.4(11) . .
C4 N1 C2 C3 76.1(6) . .
C11 C10 C9 C8 -1.3(11) . .
